data_2310742
loop_
_publ_author_name
'W\"olfel, Alexander'
'Dorscht, Philipp'
'Lichtenberg, Frank'
'van Smaalen, Sander'

_publ_section_title
;
 Anisotropic thermal expansion of La(n)(Ti,Fe)(n)O(3n + 2) (n = 5 and 6)
;
_journal_coden_ASTM ACSBDA
_journal_coeditor_code BP5048
_journal_issue 2
_journal_name_full
;
 Acta Crystallographica, Section B: Structural Science, Crystal
 Engineering and Materials
;
_journal_page_first 137
_journal_page_last 144
_journal_paper_doi 10.1107/S2052519213003126
_journal_volume 69
_journal_year 2013
_chemical_formula_sum 'Fe0.571 La3.429 O11.429 Ti2.858'
_chemical_formula_weight 827.9
_space_group_IT_number 14
_space_group_ssg_name X21/b(\a\b0)00
_symmetry_cell_setting monoclinic
_symmetry_space_group_name_Hall '-P 2ybc (-1/4*x+1/2*z,1/2*x,y)'
_symmetry_space_group_name_H-M 'P 1 21/c 1 (2*c,2*a+c,b)'
_cell_angle_alpha 90
_cell_angle_beta 90
_cell_angle_gamma 90.02(2)
_cell_formula_units_Z 1
_cell_length_a 7.821(2)
_cell_length_b 5.2697(18)
_cell_length_c 5.5468(18)
_cell_measurement_temperature 90
_cell_modulation_dimension 1
_cell_volume 228.61(12)
_diffrn_ambient_temperature 90
_diffrn_measured_fraction_theta_full 0.98
_diffrn_measured_fraction_theta_max 0.89
_diffrn_measurement_device 'four-cycle diffractometer'
_diffrn_measurement_device_type 'Bruker CCD'
_diffrn_radiation_monochromator graphite
_diffrn_radiation_probe x-ray
_diffrn_radiation_source 'X-ray tube'
_diffrn_radiation_wavelength 0.71069
_diffrn_reflns_av_R_equivalents 0.0549
_diffrn_reflns_av_sigmaI/netI 0.0446
_diffrn_reflns_limit_h_max 12
_diffrn_reflns_limit_h_min -12
_diffrn_reflns_limit_index_m_1_max 7
_diffrn_reflns_limit_index_m_1_min -7
_diffrn_reflns_limit_k_max 9
_diffrn_reflns_limit_k_min -9
_diffrn_reflns_limit_l_max 8
_diffrn_reflns_limit_l_min -8
_diffrn_reflns_number 48590
_diffrn_reflns_theta_full 35.53
_diffrn_reflns_theta_max 39.34
_diffrn_reflns_theta_min 2.21
_exptl_absorpt_coefficient_mu 18.958
_exptl_crystal_density_diffrn 6.0113
_exptl_crystal_F_000 367
_refine_diff_density_max 19.06
_refine_diff_density_min -4.36
_refine_ls_extinction_method none
_refine_ls_goodness_of_fit_gt 3.19
_refine_ls_goodness_of_fit_ref 3.09
_refine_ls_number_constraints 8
_refine_ls_number_parameters 161
_refine_ls_number_reflns 12253
_refine_ls_number_restraints 0
_refine_ls_R_factor_all 0.0734
_refine_ls_R_factor_gt 0.0677
_refine_ls_shift/su_max 0.0045
_refine_ls_shift/su_mean 0.0005
_refine_ls_structure_factor_coef F
_refine_ls_weighting_details w=1/(\s^2^(F)+0.0001F^2^)
_refine_ls_weighting_scheme sigma
_refine_ls_wR_factor_gt 0.0892
_refine_ls_wR_factor_ref 0.0900
_reflns_number_gt 11223
_reflns_number_total 12253
_reflns_threshold_expression I>3\s(I)
_cod_data_source_file bp5048sup1.cif
_cod_data_source_block n6_090K
_cod_original_cell_volume 228.62(11)
_cod_database_code 2310742
_jana_cell_commen_supercell_matrix_1_1 1
_jana_cell_commen_supercell_matrix_1_2 0
_jana_cell_commen_supercell_matrix_1_3 0
_jana_cell_commen_supercell_matrix_2_1 0
_jana_cell_commen_supercell_matrix_2_2 14
_jana_cell_commen_supercell_matrix_2_3 0
_jana_cell_commen_supercell_matrix_3_1 0
_jana_cell_commen_supercell_matrix_3_2 0
_jana_cell_commen_supercell_matrix_3_3 1
_jana_cell_commen_t_section_1 0.018

loop_
_space_group_symop_id
_space_group_symop_operation_xyz
1 x,y,z
2 -x+0.25,-y,z+0.5
3 x+0.25,y+0.5,z
4 -x+0.5,-y+0.5,z+0.5
5 x+0.5,y,z
6 -x+0.75,-y,z+0.5
7 x+0.75,y+0.5,z
8 -x,-y+0.5,z+0.5
9 -x,-y,-z
10 x+0.25,y,-z+0.5
11 -x+0.25,-y+0.5,-z
12 x+0.5,y+0.5,-z+0.5
13 -x+0.5,-y,-z
14 x+0.75,y,-z+0.5
15 -x+0.75,-y+0.5,-z
16 x,y+0.5,-z+0.5

loop_
_space_group_symop_ssg_id
_space_group_symop_ssg_operation_algebraic
1 x1,x2,x3,x4
2 -x1+1/4,-x2,x3+1/2,-x4+1/4
3 -x1,-x2,-x3,-x4+1/2
4 x1,x2+1/2,-x3+1/2,x4
5 x1+3/4,x2+1/2,x3,x4+1/4
6 -x1,-x2+1/2,x3+1/2,-x4+1/2
7 -x1+3/4,-x2+1/2,-x3,-x4+3/4
8 x1+3/4,x2,-x3+1/2,x4+1/4
9 x1+1/2,x2,x3,x4+1/2
10 -x1+3/4,-x2,x3+1/2,-x4+3/4
11 -x1+1/2,-x2,-x3,-x4
12 x1+1/2,x2+1/2,-x3+1/2,x4+1/2
13 x1+1/4,x2+1/2,x3,x4+3/4
14 -x1+1/2,-x2+1/2,x3+1/2,-x4
15 -x1+1/4,-x2+1/2,-x3,-x4+1/4
16 x1+1/4,x2,-x3+1/2,x4+3/4

loop_
_atom_site_label
_atom_site_type_symbol
_atom_site_fract_x
_atom_site_fract_y
_atom_site_fract_z
_atom_site_adp_type
_atom_site_U_iso_or_equiv
_atom_site_symmetry_multiplicity
_atom_site_occupancy
_atom_site_calc_flag
La1 La -0.00032(3) -0.01897(4) 0.00295(4) Uani 0.00618(7) 16 0.1429 d
La2 La -0.00158(10) 0.29833(9) -0.08989(14) Uani 0.00668(10) 16 0.0357 d
La3 La -0.00290(10) -0.22920(10) 0.04512(15) Uani 0.01004(12) 16 0.0357 d
Ti11 Ti 0.25 0 0.5 Uani 0.0054(2) 8 0.021(3) d
Fe11 Fe 0.25 0 0.5 Uani 0.0054(2) 8 0.050(3) d
Ti12 Ti 0.25 0 0.5 Uani 0.0054(2) 16 0.0253(11) d
Fe12 Fe 0.25 0 0.5 Uani 0.0054(2) 16 0.0104(11) d
Ti13 Ti 0.25 0 0.5 Uani 0.0054(2) 16 0.0330(11) d
Fe13 Fe 0.25 0 0.5 Uani 0.0054(2) 16 0.0027(11) d
Ti21 Ti 0.75 0 0.5 Uani 0.0051(2) 8 0.020(3) d
Fe21 Fe 0.75 0 0.5 Uani 0.0051(2) 8 0.051(3) d
Ti22 Ti 0.75 0 0.5 Uani 0.0051(2) 16 0.0256(11) d
Fe22 Fe 0.75 0 0.5 Uani 0.0051(2) 16 0.0101(11) d
Ti23 Ti 0.75 0 0.5 Uani 0.0051(2) 16 0.0311(11) d
Fe23 Fe 0.75 0 0.5 Uani 0.0051(2) 16 0.0046(11) d
O1 O -0.0006(3) 0.0074(5) 0.5582(6) Uani 0.0085(6) 16 0.2143 d
O2 O 0.2240(4) 0.2139(5) 0.2088(5) Uani 0.0083(6) 16 0.25 d
O3 O 0.7771(3) 0.2077(5) 0.2055(5) Uani 0.0084(6) 16 0.25 d

loop_
_atom_site_aniso_label
_atom_site_aniso_type_symbol
_atom_site_aniso_U_11
_atom_site_aniso_U_22
_atom_site_aniso_U_33
_atom_site_aniso_U_12
_atom_site_aniso_U_13
_atom_site_aniso_U_23
La1 La 0.00389(13) 0.01008(9) 0.00457(13) 0.00019(10) 0.00030(12) -0.00099(6)
La2 La 0.00321(17) 0.01259(15) 0.00424(19) -0.0005(2) -0.00079(18) -0.00153(13)
La3 La 0.00351(18) 0.01780(18) 0.0088(2) -0.0001(2) -0.0004(2) -0.00430(15)
Ti11 Ti 0.0054(4) 0.0089(3) 0.0019(4) -0.0023(6) -0.0029(5) -0.0001(2)
Fe11 Fe 0.0054(4) 0.0089(3) 0.0019(4) -0.0023(6) -0.0029(5) -0.0001(2)
Ti12 Ti 0.0054(4) 0.0089(3) 0.0019(4) -0.0023(6) -0.0029(5) -0.0001(2)
Fe12 Fe 0.0054(4) 0.0089(3) 0.0019(4) -0.0023(6) -0.0029(5) -0.0001(2)
Ti13 Ti 0.0054(4) 0.0089(3) 0.0019(4) -0.0023(6) -0.0029(5) -0.0001(2)
Fe13 Fe 0.0054(4) 0.0089(3) 0.0019(4) -0.0023(6) -0.0029(5) -0.0001(2)
Ti21 Ti 0.0054(4) 0.0077(2) 0.0021(4) -0.0022(5) -0.0025(5) 0.0006(2)
Fe21 Fe 0.0054(4) 0.0077(2) 0.0021(4) -0.0022(5) -0.0025(5) 0.0006(2)
Ti22 Ti 0.0054(4) 0.0077(2) 0.0021(4) -0.0022(5) -0.0025(5) 0.0006(2)
Fe22 Fe 0.0054(4) 0.0077(2) 0.0021(4) -0.0022(5) -0.0025(5) 0.0006(2)
Ti23 Ti 0.0054(4) 0.0077(2) 0.0021(4) -0.0022(5) -0.0025(5) 0.0006(2)
Fe23 Fe 0.0054(4) 0.0077(2) 0.0021(4) -0.0022(5) -0.0025(5) 0.0006(2)
O1 O 0.0009(10) 0.0155(9) 0.0091(12) 0.0016(9) -0.0008(7) 0.0005(7)
O2 O 0.0065(13) 0.0137(9) 0.0046(10) -0.0007(8) -0.0001(8) 0.0009(7)
O3 O 0.0062(12) 0.0136(8) 0.0055(10) -0.0004(8) 0.0017(8) 0.0007(7)

loop_
_atom_site_displace_Fourier_atom_site_label
_atom_site_displace_Fourier_axis
_atom_site_displace_Fourier_wave_vector_seq_id
_atom_site_displace_Fourier_param_cos
_atom_site_displace_Fourier_param_sin
Ti11 x 1 0 -0.0075(8)
Ti11 y 1 0 0.1422(4)
Ti11 z 1 0 -0.0583(5)
Ti11 x 2 0 0
Ti11 y 2 0 0
Ti11 z 2 0 0
Ti11 x 3 0 0
Ti11 y 3 0 0
Ti11 z 3 0 0
Ti11 x 4 0 0
Ti11 y 4 0 0
Ti11 z 4 0 0
Ti11 x 5 0 0
Ti11 y 5 0 0
Ti11 z 5 0 0
Ti11 x 6 0 0.0009(4)
Ti11 y 6 0 0.0110(2)
Ti11 z 6 0 0.0217(3)
Ti11 x 7 0 0
Ti11 y 7 0 0
Ti11 z 7 0 0
Ti11 x 8 0 0
Ti11 y 8 0 0
Ti11 z 8 0 0
Ti11 x 9 0 0
Ti11 y 9 0 0
Ti11 z 9 0 0
Ti11 x 10 0 0
Ti11 y 10 0 0
Ti11 z 10 0 0
Ti11 x 11 0 0
Ti11 y 11 0 0
Ti11 z 11 0 0
Ti11 x 12 0 0.0014(3)
Ti11 y 12 0 -0.00821(16)
Ti11 z 12 0 -0.0128(4)
Fe11 x 1 0 -0.0075(8)
Fe11 y 1 0 0.1422(4)
Fe11 z 1 0 -0.0583(5)
Fe11 x 2 0 0
Fe11 y 2 0 0
Fe11 z 2 0 0
Fe11 x 3 0 0
Fe11 y 3 0 0
Fe11 z 3 0 0
Fe11 x 4 0 0
Fe11 y 4 0 0
Fe11 z 4 0 0
Fe11 x 5 0 0
Fe11 y 5 0 0
Fe11 z 5 0 0
Fe11 x 6 0 0.0009(4)
Fe11 y 6 0 0.0110(2)
Fe11 z 6 0 0.0217(3)
Fe11 x 7 0 0
Fe11 y 7 0 0
Fe11 z 7 0 0
Fe11 x 8 0 0
Fe11 y 8 0 0
Fe11 z 8 0 0
Fe11 x 9 0 0
Fe11 y 9 0 0
Fe11 z 9 0 0
Fe11 x 10 0 0
Fe11 y 10 0 0
Fe11 z 10 0 0
Fe11 x 11 0 0
Fe11 y 11 0 0
Fe11 z 11 0 0
Fe11 x 12 0 0.0014(3)
Fe11 y 12 0 -0.00821(16)
Fe11 z 12 0 -0.0128(4)
Ti12 x 1 0 -0.0075(8)
Ti12 y 1 0 0.1422(4)
Ti12 z 1 0 -0.0583(5)
Ti12 x 2 0 0
Ti12 y 2 0 0
Ti12 z 2 0 0
Ti12 x 3 0 0
Ti12 y 3 0 0
Ti12 z 3 0 0
Ti12 x 4 0 0
Ti12 y 4 0 0
Ti12 z 4 0 0
Ti12 x 5 0 0
Ti12 y 5 0 0
Ti12 z 5 0 0
Ti12 x 6 0 0.0009(4)
Ti12 y 6 0 0.0110(2)
Ti12 z 6 0 0.0217(3)
Ti12 x 7 0 0
Ti12 y 7 0 0
Ti12 z 7 0 0
Ti12 x 8 0 0
Ti12 y 8 0 0
Ti12 z 8 0 0
Ti12 x 9 0 0
Ti12 y 9 0 0
Ti12 z 9 0 0
Ti12 x 10 0 0
Ti12 y 10 0 0
Ti12 z 10 0 0
Ti12 x 11 0 0
Ti12 y 11 0 0
Ti12 z 11 0 0
Ti12 x 12 0 0.0014(3)
Ti12 y 12 0 -0.00821(16)
Ti12 z 12 0 -0.0128(4)
Fe12 x 1 0 -0.0075(8)
Fe12 y 1 0 0.1422(4)
Fe12 z 1 0 -0.0583(5)
Fe12 x 2 0 0
Fe12 y 2 0 0
Fe12 z 2 0 0
Fe12 x 3 0 0
Fe12 y 3 0 0
Fe12 z 3 0 0
Fe12 x 4 0 0
Fe12 y 4 0 0
Fe12 z 4 0 0
Fe12 x 5 0 0
Fe12 y 5 0 0
Fe12 z 5 0 0
Fe12 x 6 0 0.0009(4)
Fe12 y 6 0 0.0110(2)
Fe12 z 6 0 0.0217(3)
Fe12 x 7 0 0
Fe12 y 7 0 0
Fe12 z 7 0 0
Fe12 x 8 0 0
Fe12 y 8 0 0
Fe12 z 8 0 0
Fe12 x 9 0 0
Fe12 y 9 0 0
Fe12 z 9 0 0
Fe12 x 10 0 0
Fe12 y 10 0 0
Fe12 z 10 0 0
Fe12 x 11 0 0
Fe12 y 11 0 0
Fe12 z 11 0 0
Fe12 x 12 0 0.0014(3)
Fe12 y 12 0 -0.00821(16)
Fe12 z 12 0 -0.0128(4)
Ti13 x 1 0 -0.0075(8)
Ti13 y 1 0 0.1422(4)
Ti13 z 1 0 -0.0583(5)
Ti13 x 2 0 0
Ti13 y 2 0 0
Ti13 z 2 0 0
Ti13 x 3 0 0
Ti13 y 3 0 0
Ti13 z 3 0 0
Ti13 x 4 0 0
Ti13 y 4 0 0
Ti13 z 4 0 0
Ti13 x 5 0 0
Ti13 y 5 0 0
Ti13 z 5 0 0
Ti13 x 6 0 0.0009(4)
Ti13 y 6 0 0.0110(2)
Ti13 z 6 0 0.0217(3)
Ti13 x 7 0 0
Ti13 y 7 0 0
Ti13 z 7 0 0
Ti13 x 8 0 0
Ti13 y 8 0 0
Ti13 z 8 0 0
Ti13 x 9 0 0
Ti13 y 9 0 0
Ti13 z 9 0 0
Ti13 x 10 0 0
Ti13 y 10 0 0
Ti13 z 10 0 0
Ti13 x 11 0 0
Ti13 y 11 0 0
Ti13 z 11 0 0
Ti13 x 12 0 0.0014(3)
Ti13 y 12 0 -0.00821(16)
Ti13 z 12 0 -0.0128(4)
Fe13 x 1 0 -0.0075(8)
Fe13 y 1 0 0.1422(4)
Fe13 z 1 0 -0.0583(5)
Fe13 x 2 0 0
Fe13 y 2 0 0
Fe13 z 2 0 0
Fe13 x 3 0 0
Fe13 y 3 0 0
Fe13 z 3 0 0
Fe13 x 4 0 0
Fe13 y 4 0 0
Fe13 z 4 0 0
Fe13 x 5 0 0
Fe13 y 5 0 0
Fe13 z 5 0 0
Fe13 x 6 0 0.0009(4)
Fe13 y 6 0 0.0110(2)
Fe13 z 6 0 0.0217(3)
Fe13 x 7 0 0
Fe13 y 7 0 0
Fe13 z 7 0 0
Fe13 x 8 0 0
Fe13 y 8 0 0
Fe13 z 8 0 0
Fe13 x 9 0 0
Fe13 y 9 0 0
Fe13 z 9 0 0
Fe13 x 10 0 0
Fe13 y 10 0 0
Fe13 z 10 0 0
Fe13 x 11 0 0
Fe13 y 11 0 0
Fe13 z 11 0 0
Fe13 x 12 0 0.0014(3)
Fe13 y 12 0 -0.00821(16)
Fe13 z 12 0 -0.0128(4)
Ti21 x 1 0 -0.0012(8)
Ti21 y 1 0 0.1553(4)
Ti21 z 1 0 -0.0618(5)
Ti21 x 2 0 0
Ti21 y 2 0 0
Ti21 z 2 0 0
Ti21 x 3 0 0
Ti21 y 3 0 0
Ti21 z 3 0 0
Ti21 x 4 0 0
Ti21 y 4 0 0
Ti21 z 4 0 0
Ti21 x 5 0 0
Ti21 y 5 0 0
Ti21 z 5 0 0
Ti21 x 6 0 -0.0015(4)
Ti21 y 6 0 0.0098(2)
Ti21 z 6 0 0.0220(3)
Ti21 x 7 0 0
Ti21 y 7 0 0
Ti21 z 7 0 0
Ti21 x 8 0 0
Ti21 y 8 0 0
Ti21 z 8 0 0
Ti21 x 9 0 0
Ti21 y 9 0 0
Ti21 z 9 0 0
Ti21 x 10 0 0
Ti21 y 10 0 0
Ti21 z 10 0 0
Ti21 x 11 0 0
Ti21 y 11 0 0
Ti21 z 11 0 0
Ti21 x 12 0 0.0031(3)
Ti21 y 12 0 -0.00928(16)
Ti21 z 12 0 -0.0127(4)
Fe21 x 1 0 -0.0012(8)
Fe21 y 1 0 0.1553(4)
Fe21 z 1 0 -0.0618(5)
Fe21 x 2 0 0
Fe21 y 2 0 0
Fe21 z 2 0 0
Fe21 x 3 0 0
Fe21 y 3 0 0
Fe21 z 3 0 0
Fe21 x 4 0 0
Fe21 y 4 0 0
Fe21 z 4 0 0
Fe21 x 5 0 0
Fe21 y 5 0 0
Fe21 z 5 0 0
Fe21 x 6 0 -0.0015(4)
Fe21 y 6 0 0.0098(2)
Fe21 z 6 0 0.0220(3)
Fe21 x 7 0 0
Fe21 y 7 0 0
Fe21 z 7 0 0
Fe21 x 8 0 0
Fe21 y 8 0 0
Fe21 z 8 0 0
Fe21 x 9 0 0
Fe21 y 9 0 0
Fe21 z 9 0 0
Fe21 x 10 0 0
Fe21 y 10 0 0
Fe21 z 10 0 0
Fe21 x 11 0 0
Fe21 y 11 0 0
Fe21 z 11 0 0
Fe21 x 12 0 0.0031(3)
Fe21 y 12 0 -0.00928(16)
Fe21 z 12 0 -0.0127(4)
Ti22 x 1 0 -0.0012(8)
Ti22 y 1 0 0.1553(4)
Ti22 z 1 0 -0.0618(5)
Ti22 x 2 0 0
Ti22 y 2 0 0
Ti22 z 2 0 0
Ti22 x 3 0 0
Ti22 y 3 0 0
Ti22 z 3 0 0
Ti22 x 4 0 0
Ti22 y 4 0 0
Ti22 z 4 0 0
Ti22 x 5 0 0
Ti22 y 5 0 0
Ti22 z 5 0 0
Ti22 x 6 0 -0.0015(4)
Ti22 y 6 0 0.0098(2)
Ti22 z 6 0 0.0220(3)
Ti22 x 7 0 0
Ti22 y 7 0 0
Ti22 z 7 0 0
Ti22 x 8 0 0
Ti22 y 8 0 0
Ti22 z 8 0 0
Ti22 x 9 0 0
Ti22 y 9 0 0
Ti22 z 9 0 0
Ti22 x 10 0 0
Ti22 y 10 0 0
Ti22 z 10 0 0
Ti22 x 11 0 0
Ti22 y 11 0 0
Ti22 z 11 0 0
Ti22 x 12 0 0.0031(3)
Ti22 y 12 0 -0.00928(16)
Ti22 z 12 0 -0.0127(4)
Fe22 x 1 0 -0.0012(8)
Fe22 y 1 0 0.1553(4)
Fe22 z 1 0 -0.0618(5)
Fe22 x 2 0 0
Fe22 y 2 0 0
Fe22 z 2 0 0
Fe22 x 3 0 0
Fe22 y 3 0 0
Fe22 z 3 0 0
Fe22 x 4 0 0
Fe22 y 4 0 0
Fe22 z 4 0 0
Fe22 x 5 0 0
Fe22 y 5 0 0
Fe22 z 5 0 0
Fe22 x 6 0 -0.0015(4)
Fe22 y 6 0 0.0098(2)
Fe22 z 6 0 0.0220(3)
Fe22 x 7 0 0
Fe22 y 7 0 0
Fe22 z 7 0 0
Fe22 x 8 0 0
Fe22 y 8 0 0
Fe22 z 8 0 0
Fe22 x 9 0 0
Fe22 y 9 0 0
Fe22 z 9 0 0
Fe22 x 10 0 0
Fe22 y 10 0 0
Fe22 z 10 0 0
Fe22 x 11 0 0
Fe22 y 11 0 0
Fe22 z 11 0 0
Fe22 x 12 0 0.0031(3)
Fe22 y 12 0 -0.00928(16)
Fe22 z 12 0 -0.0127(4)
Ti23 x 1 0 -0.0012(8)
Ti23 y 1 0 0.1553(4)
Ti23 z 1 0 -0.0618(5)
Ti23 x 2 0 0
Ti23 y 2 0 0
Ti23 z 2 0 0
Ti23 x 3 0 0
Ti23 y 3 0 0
Ti23 z 3 0 0
Ti23 x 4 0 0
Ti23 y 4 0 0
Ti23 z 4 0 0
Ti23 x 5 0 0
Ti23 y 5 0 0
Ti23 z 5 0 0
Ti23 x 6 0 -0.0015(4)
Ti23 y 6 0 0.0098(2)
Ti23 z 6 0 0.0220(3)
Ti23 x 7 0 0
Ti23 y 7 0 0
Ti23 z 7 0 0
Ti23 x 8 0 0
Ti23 y 8 0 0
Ti23 z 8 0 0
Ti23 x 9 0 0
Ti23 y 9 0 0
Ti23 z 9 0 0
Ti23 x 10 0 0
Ti23 y 10 0 0
Ti23 z 10 0 0
Ti23 x 11 0 0
Ti23 y 11 0 0
Ti23 z 11 0 0
Ti23 x 12 0 0.0031(3)
Ti23 y 12 0 -0.00928(16)
Ti23 z 12 0 -0.0127(4)
Fe23 x 1 0 -0.0012(8)
Fe23 y 1 0 0.1553(4)
Fe23 z 1 0 -0.0618(5)
Fe23 x 2 0 0
Fe23 y 2 0 0
Fe23 z 2 0 0
Fe23 x 3 0 0
Fe23 y 3 0 0
Fe23 z 3 0 0
Fe23 x 4 0 0
Fe23 y 4 0 0
Fe23 z 4 0 0
Fe23 x 5 0 0
Fe23 y 5 0 0
Fe23 z 5 0 0
Fe23 x 6 0 -0.0015(4)
Fe23 y 6 0 0.0098(2)
Fe23 z 6 0 0.0220(3)
Fe23 x 7 0 0
Fe23 y 7 0 0
Fe23 z 7 0 0
Fe23 x 8 0 0
Fe23 y 8 0 0
Fe23 z 8 0 0
Fe23 x 9 0 0
Fe23 y 9 0 0
Fe23 z 9 0 0
Fe23 x 10 0 0
Fe23 y 10 0 0
Fe23 z 10 0 0
Fe23 x 11 0 0
Fe23 y 11 0 0
Fe23 z 11 0 0
Fe23 x 12 0 0.0031(3)
Fe23 y 12 0 -0.00928(16)
Fe23 z 12 0 -0.0127(4)

loop_
_atom_site_Fourier_wave_vector_seq_id
_jana_atom_site_fourier_wave_vector_q1_coeff
1 1
2 2
3 3
4 4
5 5
6 6
7 7
8 8
9 9
10 10
11 11
12 12

loop_
_atom_site_occ_special_func_atom_site_label
_atom_site_occ_special_func_crenel_c
_atom_site_occ_special_func_crenel_w
La1 0 0.1429
La2 0.110601(6) 0.0357
La3 -0.105665(7) 0.0357
Ti11 0 0.0714
Fe11 0 0.0714
Ti12 0.0536 0.0357
Fe12 0.0536 0.0357
Ti13 0.0893 0.0357
Fe13 0.0893 0.0357
Ti21 0 0.0714
Fe21 0 0.0714
Ti22 0.0536 0.0357
Fe22 0.0536 0.0357
Ti23 0.0893 0.0357
Fe23 0.0893 0.0357
O1 0 0.2143
O2 0 0.25
O3 0 0.25

loop_
_atom_type_symbol
_atom_type_scat_dispersion_real
_atom_type_scat_dispersion_imag
_atom_type_scat_source
Fe 0.3463 0.8444 'International Tables Vol C tables 4.2.6.8 and 6.1.1.1'
La -0.2871 2.4523 'International Tables Vol C tables 4.2.6.8 and 6.1.1.1'
O 0.0106 0.0060 'International Tables Vol C tables 4.2.6.8 and 6.1.1.1'
Ti 0.2776 0.4457 'International Tables Vol C tables 4.2.6.8 and 6.1.1.1'

loop_
_cell_wave_vector_seq_id
_cell_wave_vector_x
_cell_wave_vector_y
_cell_wave_vector_z
1 0.000000 0.071429 0.000000

loop_
_geom_bond_atom_site_label_1
_geom_bond_atom_site_label_2
_geom_bond_site_ssg_symmetry_2
_geom_bond_distance_av
_geom_bond_distance_min
_geom_bond_distance_max
La1 Ti11 1_5545 3.442(3) 3.442(3) 3.442(3)
La1 Ti11 . 3.359(3) 3.359(3) 3.359(3)
La1 Ti11 6_5445 3.322(2) 3.322(2) 3.322(2)
La1 Fe11 1_5545 3.442(3) 3.442(3) 3.442(3)
La1 Fe11 . 3.359(3) 3.359(3) 3.359(3)
La1 Fe11 6_5445 3.322(2) 3.322(2) 3.322(2)
La1 Ti13 6_5445 3.3161(17) 3.3161(17) 3.3161(17)
La1 Fe13 6_5445 3.3161(17) 3.3161(17) 3.3161(17)
La1 Ti21 1_4545 3.428(3) 3.428(3) 3.428(3)
La1 Ti21 1_4555 3.343(3) 3.343(3) 3.343(3)
La1 Ti21 6_5445 3.333(2) 3.333(2) 3.333(2)
La1 Fe21 1_4545 3.428(3) 3.428(3) 3.428(3)
La1 Fe21 1_4555 3.343(3) 3.343(3) 3.343(3)
La1 Fe21 6_5445 3.333(2) 3.333(2) 3.333(2)
La1 Ti23 6_5445 3.3264(16) 3.3264(16) 3.3264(16)
La1 Fe23 6_5445 3.3264(16) 3.3264(16) 3.3264(16)
La1 O1 1_5545 2.45(5) 2.43(2) 2.47(8)
La1 O1 . 3.13(5) 3.13(2) 3.13(8)
La1 O2 . 2.47(2) 2.41(2) 2.52(2)
La1 O2 6_5545 3.20(2) 3.15(2) 3.25(2)
La1 O3 1_4555 2.45(2) 2.41(2) 2.49(2)
La1 O3 6_5545 3.21(2) 3.18(2) 3.25(2)
La1 Ti121 5_5555 3.463(4) 3.463(4) 3.463(4)
La1 Ti121 5_5565 3.356(4) 3.356(4) 3.356(4)
La1 Fe121 5_5555 3.463(4) 3.463(4) 3.463(4)
La1 Fe121 5_5565 3.356(4) 3.356(4) 3.356(4)
La1 Ti221 5_5555 3.422(4) 3.422(4) 3.422(4)
La1 Ti221 5_5565 3.322(4) 3.322(4) 3.322(4)
La1 Fe221 5_5555 3.422(4) 3.422(4) 3.422(4)
La1 Fe221 5_5565 3.322(4) 3.322(4) 3.322(4)
La1 O11 2_5455 2.87(5) 2.70(8) 3.04(2)
La1 O11 2_5555 2.99(5) 2.58(2) 3.39(8)
La1 O21 5_5555 2.739(11) 2.651(3) 2.83(2)
La1 O21 2_5455 2.900(11) 2.882(3) 2.92(2)
La1 O31 5_5555 2.677(11) 2.627(3) 2.73(2)
La1 O31 2_4455 2.885(11) 2.87(2) 2.901(3)
La2 Ti13 1_5545 3.3894(19) 3.3894(19) 3.3894(19)
La2 Ti13 8_5645 3.3417(9) 3.3417(9) 3.3417(9)
La2 Fe13 1_5545 3.3894(19) 3.3894(19) 3.3894(19)
La2 Fe13 8_5645 3.3417(9) 3.3417(9) 3.3417(9)
La2 Ti23 1_4545 3.3813(19) 3.3813(19) 3.3813(19)
La2 Fe23 1_4545 3.3813(19) 3.3813(19) 3.3813(19)
La2 O1 1_5545 2.55(8) 2.55(8) 2.55(8)
La2 O2 . 2.43(2) 2.43(2) 2.43(2)
La2 O2 3_4555 2.48(2) 2.48(2) 2.48(2)
La2 O2 6_5545 2.45(2) 2.45(2) 2.45(2)
La2 O2 8_5645 2.54(2) 2.54(2) 2.54(2)
La2 O3 1_4555 2.39(2) 2.39(2) 2.39(2)
La2 O3 6_5545 2.45(2) 2.45(2) 2.45(2)
La2 O21 5_5555 3.21(2) 3.21(2) 3.21(2)
La2 O31 5_5555 3.229(19) 3.229(19) 3.229(19)
Ti11 O1 . 2.00(3) 2.00(3) 2.00(3)
Ti11 O2 . 1.94(2) 1.94(2) 1.94(2)
Ti11 O2 6_5555 2.02(2) 2.02(2) 2.02(2)
Ti11 La11 5_5555 3.378(3) 3.378(3) 3.378(3)
Ti11 La11 5_5565 3.408(3) 3.408(3) 3.408(3)
Ti11 La11 2_5555 3.343(2) 3.343(2) 3.343(2)
Ti11 O11 5_5565 1.91(3) 1.91(3) 1.91(3)
Ti11 O21 5_5565 1.930(3) 1.930(3) 1.930(3)
Ti11 O21 2_5455 2.130(3) 2.130(3) 2.130(3)
Fe11 O1 . 2.00(3) 2.00(3) 2.00(3)
Fe11 O2 . 1.94(2) 1.94(2) 1.94(2)
Fe11 O2 6_5555 2.02(2) 2.02(2) 2.02(2)
Fe11 La11 5_5555 3.378(3) 3.378(3) 3.378(3)
Fe11 La11 5_5565 3.408(3) 3.408(3) 3.408(3)
Fe11 La11 2_5555 3.343(2) 3.343(2) 3.343(2)
Fe11 O11 5_5565 1.91(3) 1.91(3) 1.91(3)
Fe11 O21 5_5565 1.930(3) 1.930(3) 1.930(3)
Fe11 O21 2_5455 2.130(3) 2.130(3) 2.130(3)
Ti13 O1 . 2.00(10) 2.00(10) 2.00(10)
Ti13 O2 . 1.83(2) 1.83(2) 1.83(2)
Ti13 O2 6_5555 1.86(2) 1.86(2) 1.86(2)
Ti13 La11 2_5455 3.4494(16) 3.4494(16) 3.4494(16)
Ti13 O11 5_5565 1.98(10) 1.98(10) 1.98(10)
Ti13 O21 5_5565 2.256(19) 2.256(19) 2.256(19)
Ti13 O21 2_5455 1.687(19) 1.687(19) 1.687(19)
Fe13 O1 . 2.00(10) 2.00(10) 2.00(10)
Fe13 O2 . 1.83(2) 1.83(2) 1.83(2)
Fe13 O2 6_5555 1.86(2) 1.86(2) 1.86(2)
Fe13 La11 2_5455 3.4494(16) 3.4494(16) 3.4494(16)
Fe13 O11 5_5565 1.98(10) 1.98(10) 1.98(10)
Fe13 O21 5_5565 2.256(19) 2.256(19) 2.256(19)
Fe13 O21 2_5455 1.687(19) 1.687(19) 1.687(19)
Ti21 O1 1_6555 1.98(3) 1.98(3) 1.98(3)
Ti21 O3 . 1.94(2) 1.94(2) 1.94(2)
Ti21 O3 6_6555 2.03(2) 2.03(2) 2.03(2)
Ti21 La11 5_5555 3.386(3) 3.386(3) 3.386(3)
Ti21 La11 5_5565 3.417(3) 3.417(3) 3.417(3)
Ti21 La11 2_6455 3.489(2) 3.489(2) 3.489(2)
Ti21 La11 2_6555 3.329(2) 3.329(2) 3.329(2)
Ti21 O11 5_5565 2.08(3) 2.08(3) 2.08(3)
Ti21 O31 5_6565 1.989(3) 1.989(3) 1.989(3)
Ti21 O31 2_5455 2.076(3) 2.076(3) 2.076(3)
Fe21 O1 1_6555 1.98(3) 1.98(3) 1.98(3)
Fe21 O3 . 1.94(2) 1.94(2) 1.94(2)
Fe21 O3 6_6555 2.03(2) 2.03(2) 2.03(2)
Fe21 La11 5_5555 3.386(3) 3.386(3) 3.386(3)
Fe21 La11 5_5565 3.417(3) 3.417(3) 3.417(3)
Fe21 La11 2_6455 3.489(2) 3.489(2) 3.489(2)
Fe21 La11 2_6555 3.329(2) 3.329(2) 3.329(2)
Fe21 O11 5_5565 2.08(3) 2.08(3) 2.08(3)
Fe21 O31 5_6565 1.989(3) 1.989(3) 1.989(3)
Fe21 O31 2_5455 2.076(3) 2.076(3) 2.076(3)
Ti23 O1 1_6555 2.00(10) 2.00(10) 2.00(10)
Ti23 O3 . 1.76(2) 1.76(2) 1.76(2)
Ti23 O3 6_6555 1.87(2) 1.87(2) 1.87(2)
Ti23 La11 2_6455 3.4919(15) 3.4919(15) 3.4919(15)
Ti23 La31 5_5555 3.4879(19) 3.4879(19) 3.4879(19)
Ti23 La31 5_5565 3.4715(19) 3.4715(19) 3.4715(19)
Ti23 O11 5_5565 1.99(10) 1.99(10) 1.99(10)
Ti23 O31 5_6565 2.294(19) 2.294(19) 2.294(19)
Ti23 O31 2_5455 1.857(19) 1.857(19) 1.857(19)
Fe23 O1 1_6555 2.00(10) 2.00(10) 2.00(10)
Fe23 O3 . 1.76(2) 1.76(2) 1.76(2)
Fe23 O3 6_6555 1.87(2) 1.87(2) 1.87(2)
Fe23 La11 2_6455 3.4919(15) 3.4919(15) 3.4919(15)
Fe23 La31 5_5555 3.4879(19) 3.4879(19) 3.4879(19)
Fe23 La31 5_5565 3.4715(19) 3.4715(19) 3.4715(19)
Fe23 O11 5_5565 1.99(10) 1.99(10) 1.99(10)
Fe23 O31 5_6565 2.294(19) 2.294(19) 2.294(19)
Fe23 O31 2_5455 1.857(19) 1.857(19) 1.857(19)
O1 O2 . 2.83(7) 2.74(9) 2.95(9)
O1 O2 6_5555 2.79(8) 2.77(10) 2.80(3)
O1 O3 1_4555 2.80(7) 2.71(9) 2.89(9)
O1 O3 6_5555 2.78(8) 2.75(10) 2.82(3)
O1 La11 2_5455 2.79(5) 2.61(8) 2.97(2)
O1 La11 2_5555 2.58(5) 2.46(8) 2.70(2)
O1 Ti121 5_5565 2.06(10) 2.06(10) 2.06(10)
O1 Fe121 5_5565 2.06(10) 2.06(10) 2.06(10)
O1 Ti221 5_5565 1.98(10) 1.98(10) 1.98(10)
O1 Fe221 5_5565 1.98(10) 1.98(10) 1.98(10)
O1 O11 2_5465 3.51(8) 2.79(11) 3.90(11)
O1 O11 2_5565 3.34(8) 3.13(8) 3.56(8)
O1 O21 5_5565 2.82(7) 2.62(10) 3.13(10)
O1 O21 2_5455 2.78(7) 2.36(9) 3.04(9)
O1 O31 5_5565 2.80(7) 2.67(10) 2.99(10)
O1 O31 2_4455 2.77(7) 2.45(9) 2.97(9)
O2 O2 3_4555 2.85(3) 2.85(3) 2.85(3)
O2 O2 7_5455 2.85(3) 2.85(3) 2.85(3)
O2 O2 6_5545 2.82(3) 2.73(3) 2.88(3)
O2 O2 6_5555 2.82(3) 2.73(3) 2.88(3)
O2 O3 1_4555 3.53(3) 3.39(3) 3.68(3)
O2 O3 3_4555 2.94(3) 2.94(3) 2.94(3)
O2 O3 7_4455 2.75(3) 2.75(3) 2.75(3)
O2 La11 5_5555 2.76(2) 2.74(2) 2.78(2)
O2 La11 2_5555 2.74(2) 2.71(2) 2.77(2)
O2 La31 5_5555 2.50(2) 2.50(2) 2.50(2)
O2 La31 2_5555 2.44(2) 2.44(2) 2.44(2)
O2 Ti121 5_5565 2.01(2) 2.01(2) 2.01(2)
O2 Ti121 2_5555 2.16(2) 2.16(2) 2.16(2)
O2 Fe121 5_5565 2.01(2) 2.01(2) 2.01(2)
O2 Fe121 2_5555 2.16(2) 2.16(2) 2.16(2)
O2 O11 5_5565 2.79(8) 2.67(4) 2.87(10)
O2 O11 2_5555 2.77(7) 2.47(10) 3.32(9)
O2 O21 5_5555 3.34(3) 3.25(2) 3.51(3)
O2 O21 2_5455 2.78(3) 2.61(3) 2.96(2)
O2 O21 2_5555 2.78(3) 2.59(2) 3.02(3)
O3 O3 3_4555 2.89(3) 2.89(3) 2.89(3)
O3 O3 7_5455 2.89(3) 2.89(3) 2.89(3)
O3 O3 6_6545 2.84(3) 2.72(3) 2.93(3)
O3 O3 6_6555 2.84(3) 2.72(3) 2.93(3)
O3 La11 5_5555 2.75(2) 2.72(2) 2.79(2)
O3 La11 2_6555 2.74(2) 2.70(2) 2.78(2)
O3 La31 3_5455 2.53(2) 2.53(2) 2.53(2)
O3 La31 5_5555 2.46(2) 2.46(2) 2.46(2)
O3 La31 2_6555 2.49(2) 2.49(2) 2.49(2)
O3 La31 4_5655 3.08(2) 3.08(2) 3.08(2)
O3 Ti221 5_6565 2.02(2) 2.02(2) 2.02(2)
O3 Ti221 2_5555 2.188(19) 2.188(19) 2.188(19)
O3 Fe221 5_6565 2.02(2) 2.02(2) 2.02(2)
O3 Fe221 2_5555 2.188(19) 2.188(19) 2.188(19)
O3 O11 5_5565 2.82(8) 2.78(4) 2.86(10)
O3 O11 2_6555 2.81(7) 2.54(10) 3.30(9)
O3 O31 5_6555 3.25(3) 3.14(3) 3.38(3)
O3 O31 2_5455 2.79(3) 2.66(3) 2.932(19)
O3 O31 2_5555 2.78(3) 2.63(2) 2.87(3)
La11 Ti121 . 3.414(4) 3.414(4) 3.414(4)
La11 Ti121 1_5565 3.358(4) 3.358(4) 3.358(4)
La11 Ti121 6_4555 3.413(3) 3.413(3) 3.413(3)
La11 Fe121 . 3.414(4) 3.414(4) 3.414(4)
La11 Fe121 1_5565 3.358(4) 3.358(4) 3.358(4)
La11 Fe121 6_4555 3.413(3) 3.413(3) 3.413(3)
La11 Ti221 1_6555 3.442(4) 3.442(4) 3.442(4)
La11 Ti221 1_6565 3.395(4) 3.395(4) 3.395(4)
La11 Ti221 6_4555 3.393(3) 3.393(3) 3.393(3)
La11 Fe221 1_6555 3.442(4) 3.442(4) 3.442(4)
La11 Fe221 1_6565 3.395(4) 3.395(4) 3.395(4)
La11 Fe221 6_4555 3.393(3) 3.393(3) 3.393(3)
La11 O11 . 3.27(5) 2.99(3) 3.55(8)
La11 O11 1_5565 2.34(5) 2.09(8) 2.58(3)
La11 O21 . 2.375(11) 2.366(3) 2.39(2)
La11 O21 6_4455 3.147(11) 2.98(2) 3.314(3)
La11 O31 1_6555 2.335(11) 2.32(2) 2.355(3)
La11 O31 6_4455 3.180(11) 3.05(2) 3.314(3)
La31 O11 . 2.67(8) 2.67(8) 2.67(8)
La31 O11 1_5565 3.10(8) 3.10(8) 3.10(8)
La31 O21 . 3.06(2) 3.06(2) 3.06(2)
La31 O31 1_6555 2.97(2) 2.97(2) 2.97(2)
Ti121 O11 . 2.11(10) 2.11(10) 2.11(10)
Ti121 O21 . 2.181(19) 2.181(19) 2.181(19)
Ti121 O21 6_4445 1.765(19) 1.765(19) 1.765(19)
Fe121 O11 . 2.11(10) 2.11(10) 2.11(10)
Fe121 O21 . 2.181(19) 2.181(19) 2.181(19)
Fe121 O21 6_4445 1.765(19) 1.765(19) 1.765(19)
Ti221 O11 1_4555 2.11(10) 2.11(10) 2.11(10)
Ti221 O31 . 2.07(2) 2.07(2) 2.07(2)
Ti221 O31 6_3445 1.748(19) 1.748(19) 1.748(19)
Fe221 O11 1_4555 2.11(10) 2.11(10) 2.11(10)
Fe221 O31 . 2.07(2) 2.07(2) 2.07(2)
Fe221 O31 6_3445 1.748(19) 1.748(19) 1.748(19)
O11 O21 . 2.94(7) 2.80(3) 3.10(9)
O11 O21 6_4445 2.78(8) 2.25(10) 3.15(3)
O11 O31 1_6555 2.95(7) 2.88(9) 3.04(9)
O11 O31 6_4445 2.83(7) 2.28(10) 3.21(3)
O21 O21 6_4445 2.835(19) 2.72(3) 2.915(4)
O21 O21 6_4455 2.835(19) 2.72(3) 2.915(4)
O21 O31 1_6555 3.54(2) 3.24(3) 3.92(3)
O31 O31 6_3445 2.84(2) 2.76(3) 2.899(4)
O31 O31 6_3455 2.84(2) 2.76(3) 2.899(4)

loop_
_jana_cell_twin_matrix_id
_jana_cell_twin_volume_fraction
_jana_cell_twin_matrix_1_1
_jana_cell_twin_matrix_1_2
_jana_cell_twin_matrix_1_3
_jana_cell_twin_matrix_2_1
_jana_cell_twin_matrix_2_2
_jana_cell_twin_matrix_2_3
_jana_cell_twin_matrix_3_1
_jana_cell_twin_matrix_3_2
_jana_cell_twin_matrix_3_3
1 0.5890(11) 1 0 0 0 1 0 0 0 1
2 0.4110(11) 1 0 0 0 -1 0 0 0 -1

loop_
_jana_atom_site_crenel_ortho_func_id
_jana_atom_site_crenel_ortho_func_c
_jana_atom_site_crenel_ortho_func_w
_jana_atom_site_crenel_ortho_func_eps
1 0.000000 0.142857 0.950000
2 0.110601 0.035714 0.950000
3 -0.105665 0.035714 0.950000
4 0.000000 0.214286 0.950000
5 0.000000 0.250000 0.950000
6 0.000000 0.250000 0.950000

loop_
_jana_atom_site_displace_crenel_ortho_atom_site_label
_jana_atom_site_displace_crenel_ortho_axis
_jana_atom_site_displace_crenel_ortho_id
_jana_atom_site_displace_crenel_ortho_param_order
_jana_atom_site_displace_crenel_ortho_param_coeff
La1 x 1 1 0.00014(11)
La1 y 1 1 0.03747(4)
La1 z 1 1 0.00065(6)
La1 x 1 2 0.00018(4)
La1 y 1 2 -0.00063(4)
La1 z 1 2 0.00053(5)
O1 x 4 1 -0.0005(6)
O1 y 4 1 0.0200(6)
O1 z 4 1 -0.0109(6)
O1 x 4 2 0.0004(4)
O1 y 4 2 0.0084(5)
O1 z 4 2 0.0042(6)
O1 x 4 3 0.0013(8)
O1 y 4 3 -0.0025(9)
O1 z 4 3 0.0062(9)
O1 x 4 4 0.0006(5)
O1 y 4 4 -0.0061(6)
O1 z 4 4 0.0002(7)
O1 x 4 5 -0.0007(10)
O1 y 4 5 0.0063(11)
O1 z 4 5 0.0027(11)
O1 x 4 6 0
O1 y 4 6 0
O1 z 4 6 0
O2 x 5 1 0.0022(4)
O2 y 5 1 0.0348(5)
O2 z 5 1 0.0015(5)
O2 x 5 2 -0.0077(4)
O2 y 5 2 -0.0043(5)
O2 z 5 2 0.0143(5)
O2 x 5 3 0.0058(4)
O2 y 5 3 -0.0043(6)
O2 z 5 3 -0.0059(6)
O2 x 5 4 0.0027(4)
O2 y 5 4 0.0086(6)
O2 z 5 4 -0.0040(6)
O2 x 5 5 -0.0078(5)
O2 y 5 5 0.0070(7)
O2 z 5 5 0.0021(7)
O2 x 5 6 0
O2 y 5 6 0
O2 z 5 6 0
O3 x 6 1 -0.0016(4)
O3 y 6 1 0.0362(5)
O3 z 6 1 0.0014(5)
O3 x 6 2 0.0064(4)
O3 y 6 2 0.0024(5)
O3 z 6 2 0.0162(5)
O3 x 6 3 -0.0066(5)
O3 y 6 3 -0.0010(6)
O3 z 6 3 -0.0069(6)
O3 x 6 4 -0.0021(4)
O3 y 6 4 0.0046(6)
O3 z 6 4 -0.0033(6)
O3 x 6 5 0.0070(5)
O3 y 6 5 0.0025(7)
O3 z 6 5 0.0030(7)
O3 x 6 6 0
O3 y 6 6 0
O3 z 6 6 0

loop_
_jana_atom_site_u_crenel_ortho_atom_site_label
_jana_atom_site_u_crenel_ortho_tens_elem
_jana_atom_site_u_crenel_ortho_id
_jana_atom_site_u_crenel_ortho_param_order
_jana_atom_site_u_crenel_ortho_param_coeff
La1 U11 1 1 0.00023(8)
La1 U22 1 1 0.00008(6)
La1 U33 1 1 0.00072(10)
La1 U12 1 1 0.00015(11)
La1 U13 1 1 0.00011(7)
La1 U23 1 1 0.00031(10)
La1 U11 1 2 0.00029(9)
La1 U22 1 2 0.00088(7)
La1 U33 1 2 -0.00061(10)
La1 U12 1 2 -0.00014(11)
La1 U13 1 2 0.00019(16)
La1 U23 1 2 0.00010(8)
La1 U11 1 3 -0.00020(11)
La1 U22 1 3 0.00052(10)
La1 U33 1 3 -0.00008(13)
La1 U12 1 3 -0.00016(10)
La1 U13 1 3 -0.00011(11)
La1 U23 1 3 -0.00071(17)
La1 U11 1 4 0
La1 U22 1 4 0
La1 U33 1 4 0
La1 U12 1 4 0
La1 U13 1 4 0
La1 U23 1 4 0
